data_1570068
loop_
_publ_author_name
'Adamek, Jan'
'Marek-Urban, Paulina H'
'Wo&#x17a;niak, Krzysztof'
'Durka, Krzysztof'
'Luli&#x144;ski, Sergiusz'

_publ_section_title
;
 Highly electron-deficient 3,6-diaza-9-borafluorene scaffolds for the
 construction of luminescent chelate complexes.
;
_journal_issue 43
_journal_name_full 'Chemical science'
_journal_page_first 12133
_journal_page_last 12142
_journal_paper_doi 10.1039/d3sc03876a
_journal_volume 14
_journal_year 2023
_chemical_formula_moiety 'C23 H12 B F2 N3 O S, C H2 Cl2'
_chemical_formula_sum 'C24 H14 B Cl2 F2 N3 O S'
_chemical_formula_weight 512.15
_chemical_melting_point 290
_space_group_crystal_system triclinic
_space_group_IT_number 2
_space_group_name_Hall '-P 1'
_space_group_name_H-M_alt 'P -1'
_atom_sites_solution_hydrogens geom
_audit_creation_method SHELXL-2013
_audit_update_record
;
2023-02-21 deposited with the CCDC.	2023-10-05 downloaded from the CCDC.
;
_cell_angle_alpha 72.3950(10)
_cell_angle_beta 76.2380(10)
_cell_angle_gamma 71.8570(10)
_cell_formula_units_Z 2
_cell_length_a 7.70860(10)
_cell_length_b 10.42680(10)
_cell_length_c 14.8449(2)
_cell_measurement_reflns_used 21075
_cell_measurement_temperature 100(2)
_cell_measurement_theta_max 77.0730
_cell_measurement_theta_min 4.6100
_cell_volume 1067.06(2)
_computing_cell_refinement 'CrysAlisPro 1.171.42.70a (Rigaku OD, 2022)'
_computing_data_collection 'CrysAlisPro 1.171.42.70a (Rigaku OD, 2022)'
_computing_data_reduction 'CrysAlisPro 1.171.42.70a (Rigaku OD, 2022)'
_computing_structure_refinement 'SHELXL-2013 (Sheldrick, 2013)'
_diffrn_ambient_environment N~2~
_diffrn_ambient_temperature 100.01(10)
_diffrn_detector 'Hybrid Pixel Array Detector'
_diffrn_detector_area_resol_mean 10.0000
_diffrn_detector_type HyPix
_diffrn_measured_fraction_theta_full 0.999
_diffrn_measured_fraction_theta_max 0.986
_diffrn_measurement_device 'four-circle diffractometer'
_diffrn_measurement_device_type 'SuperNova, Dual, Cu at home/near, HyPix'
_diffrn_radiation_monochromator mirror
_diffrn_radiation_probe x-ray
_diffrn_radiation_type 'Cu K\a'
_diffrn_radiation_wavelength 1.54184
_diffrn_reflns_av_R_equivalents 0.0277
_diffrn_reflns_av_unetI/netI 0.0147
_diffrn_reflns_Laue_measured_fraction_full 0.999
_diffrn_reflns_Laue_measured_fraction_max 0.986
_diffrn_reflns_limit_h_max 9
_diffrn_reflns_limit_h_min -9
_diffrn_reflns_limit_k_max 10
_diffrn_reflns_limit_k_min -13
_diffrn_reflns_limit_l_max 18
_diffrn_reflns_limit_l_min -18
_diffrn_reflns_number 26231
_diffrn_reflns_point_group_measured_fraction_full 0.999
_diffrn_reflns_point_group_measured_fraction_max 0.986
_diffrn_reflns_theta_full 67.679
_diffrn_reflns_theta_max 77.549
_diffrn_reflns_theta_min 4.606
_diffrn_source 'micro-focus sealed X-ray tube'
_diffrn_source_type 'SuperNova (Cu) X-ray Source'
_exptl_absorpt_coefficient_mu 4.026
_exptl_absorpt_correction_T_max 1.00000
_exptl_absorpt_correction_T_min 0.31507
_exptl_absorpt_correction_type multi-scan
_exptl_absorpt_process_details
;
CrysAlisPro 1.171.42.70a (Rigaku Oxford Diffraction, 2022)
Empirical absorption correction using spherical harmonics,
implemented in SCALE3 ABSPACK scaling algorithm.
;
_exptl_crystal_colour yellow
_exptl_crystal_density_diffrn 1.594
_exptl_crystal_description block
_exptl_crystal_F_000 520
_exptl_crystal_preparation Luminescent
_exptl_crystal_size_max 0.15
_exptl_crystal_size_mid 0.11
_exptl_crystal_size_min 0.10
_refine_diff_density_max 0.387
_refine_diff_density_min -0.399
_refine_diff_density_rms 0.054
_refine_ls_extinction_method none
_refine_ls_goodness_of_fit_ref 1.066
_refine_ls_hydrogen_treatment constr
_refine_ls_matrix_type full
_refine_ls_number_parameters 307
_refine_ls_number_reflns 4475
_refine_ls_number_restraints 0
_refine_ls_restrained_S_all 1.066
_refine_ls_R_factor_all 0.0312
_refine_ls_R_factor_gt 0.0306
_refine_ls_shift/su_max 0.001
_refine_ls_shift/su_mean 0.000
_refine_ls_structure_factor_coef Fsqd
_refine_ls_weighting_details 'w=1/[\s^2^(Fo^2^)+(0.0444P)^2^+0.5883P] where P=(Fo^2^+2Fc^2^)/3'
_refine_ls_weighting_scheme calc
_refine_ls_wR_factor_gt 0.0836
_refine_ls_wR_factor_ref 0.0840
_reflns_Friedel_coverage 0.000
_reflns_number_gt 4368
_reflns_number_total 4475
_reflns_threshold_expression 'I > 2\s(I)'
_cod_data_source_file d3sc03876a3.cif
_cod_data_source_block 3d
_cod_depositor_comments 'Adding full bibliography for 1570062--1570068.cif.'
_cod_database_code 1570068
_shelx_space_group_comment
;
The symmetry employed for this shelxl refinement is uniquely defined
by the following loop, which should always be used as a source of
symmetry information in preference to the above space-group names.
They are only intended as comments.
;
_oxdiff_exptl_absorpt_empirical_full_min 0.697
_oxdiff_exptl_absorpt_empirical_full_max 1.924
_oxdiff_exptl_absorpt_empirical_details
;
Empirical correction (ABSPACK) includes:
- Absorption correction using spherical harmonics
- Frame scaling
;
_shelxl_version_number 2013-4

loop_
_space_group_symop_operation_xyz
'x, y, z'
'-x, -y, -z'

loop_
_atom_site_label
_atom_site_type_symbol
_atom_site_fract_x
_atom_site_fract_y
_atom_site_fract_z
_atom_site_U_iso_or_equiv
_atom_site_adp_type
_atom_site_occupancy
_atom_site_site_symmetry_order
_atom_site_calc_flag
_atom_site_refinement_flags_posn
_atom_site_refinement_flags_adp
_atom_site_refinement_flags_occupancy
_atom_site_disorder_assembly
_atom_site_disorder_group
S1 S 0.46744(4) 0.43510(3) 0.37061(2) 0.01804(9) Uani 1 1 d . . . . .
Cl2 Cl 0.37323(5) 1.88220(4) -0.00396(3) 0.03121(10) Uani 1 1 d . . . . .
Cl1 Cl 0.26177(6) 1.63116(4) 0.11704(3) 0.03753(11) Uani 1 1 d . . . . .
F1 F 0.45763(13) 1.29382(8) 0.19898(6) 0.0273(2) Uani 1 1 d . . . . .
F2 F 0.20229(13) 1.28882(9) 0.11291(6) 0.0289(2) Uani 1 1 d . . . . .
N3 N 0.40890(16) 0.69898(11) 0.34421(8) 0.0173(2) Uani 1 1 d . . . . .
O1 O 0.18862(15) 0.84498(10) 0.44977(8) 0.0254(2) Uani 1 1 d . . . . .
N1 N 0.03169(18) 1.14676(14) 0.11950(10) 0.0270(3) Uani 1 1 d . . . . .
C11 C 0.54607(18) 0.66482(14) 0.26787(10) 0.0180(3) Uani 1 1 d . . . . .
C23 C 0.13838(19) 0.73155(14) 0.50621(10) 0.0192(3) Uani 1 1 d . . . . .
C5 C 0.4973(2) 1.16982(14) 0.26382(10) 0.0215(3) Uani 1 1 d . . . . .
N2 N 0.62570(18) 1.15731(13) 0.31252(9) 0.0240(3) Uani 1 1 d . . . . .
C13 C 0.7628(2) 0.70155(16) 0.12460(11) 0.0232(3) Uani 1 1 d . . . . .
H13 H 0.8218 0.7618 0.0735 0.028 Uiso 1 1 calc R U . . .
C3 C 0.5832(2) 0.93158(15) 0.39891(10) 0.0225(3) Uani 1 1 d . . . . .
H3 H 0.6166 0.8489 0.4474 0.027 Uiso 1 1 calc R U . . .
C18 C 0.21785(18) 0.59909(14) 0.48749(10) 0.0178(3) Uani 1 1 d . . . . .
C17 C 0.35587(18) 0.58911(13) 0.40325(10) 0.0167(3) Uani 1 1 d . . . . .
C20 C 0.0399(2) 0.49600(15) 0.63381(10) 0.0226(3) Uani 1 1 d . . . . .
H20 H 0.0068 0.4165 0.6777 0.027 Uiso 1 1 calc R U . . .
C16 C 0.59524(18) 0.52235(14) 0.27152(10) 0.0178(3) Uani 1 1 d . . . . .
C2 C 0.44793(19) 0.94734(14) 0.34633(10) 0.0191(3) Uani 1 1 d . . . . .
C12 C 0.6294(2) 0.75603(14) 0.19364(10) 0.0213(3) Uani 1 1 d . . . . .
H12 H 0.5957 0.8528 0.1905 0.026 Uiso 1 1 calc R U . . .
C19 C 0.16716(19) 0.48236(14) 0.55204(10) 0.0203(3) Uani 1 1 d . . . . .
H19 H 0.2209 0.3930 0.5394 0.024 Uiso 1 1 calc R U . . .
C15 C 0.72990(19) 0.46730(15) 0.20189(10) 0.0209(3) Uani 1 1 d . . . . .
H15 H 0.7636 0.3706 0.2046 0.025 Uiso 1 1 calc R U . . .
C22 C 0.0073(2) 0.74454(15) 0.58857(10) 0.0226(3) Uani 1 1 d . . . . .
H22 H -0.0491 0.8336 0.6012 0.027 Uiso 1 1 calc R U . . .
C1 C 0.40169(19) 1.07173(14) 0.27514(10) 0.0191(3) Uani 1 1 d . . . . .
C4 C 0.6693(2) 1.03797(15) 0.37993(11) 0.0242(3) Uani 1 1 d . . . . .
H4 H 0.7625 1.0260 0.4159 0.029 Uiso 1 1 calc R U . . .
C10 C 0.19851(19) 0.94519(14) 0.26810(10) 0.0202(3) Uani 1 1 d . . . . .
C6 C 0.25286(19) 1.07013(14) 0.22748(10) 0.0197(3) Uani 1 1 d . . . . .
C8 C -0.0160(2) 1.02591(17) 0.15791(12) 0.0283(3) Uani 1 1 d . . . . .
H8 H -0.1080 1.0098 0.1331 0.034 Uiso 1 1 calc R U . . .
C7 C 0.1615(2) 1.16491(14) 0.15437(10) 0.0228(3) Uani 1 1 d . . . . .
C21 C -0.0399(2) 0.62806(16) 0.65136(10) 0.0226(3) Uani 1 1 d . . . . .
H21 H -0.1280 0.6378 0.7074 0.027 Uiso 1 1 calc R U . . .
C14 C 0.8122(2) 0.55854(16) 0.12897(11) 0.0233(3) Uani 1 1 d . . . . .
H14 H 0.9043 0.5238 0.0807 0.028 Uiso 1 1 calc R U . . .
C9 C 0.0625(2) 0.92334(16) 0.23214(11) 0.0250(3) Uani 1 1 d . . . . .
H9 H 0.0239 0.8396 0.2579 0.030 Uiso 1 1 calc R U . . .
B1 B 0.3099(2) 0.85200(16) 0.35606(11) 0.0194(3) Uani 1 1 d . . . . .
C24 C 0.3588(3) 1.71341(18) 0.00226(13) 0.0353(4) Uani 1 1 d . . . . .
H24A H 0.2825 1.7204 -0.0449 0.042 Uiso 1 1 calc R U . . .
H24B H 0.4843 1.6554 -0.0152 0.042 Uiso 1 1 calc R U . . .

loop_
_atom_site_aniso_label
_atom_site_aniso_U_11
_atom_site_aniso_U_22
_atom_site_aniso_U_33
_atom_site_aniso_U_23
_atom_site_aniso_U_13
_atom_site_aniso_U_12
S1 0.02063(16) 0.01175(16) 0.02277(17) -0.00814(12) -0.00193(12) -0.00300(12)
Cl2 0.0324(2) 0.02592(19) 0.0351(2) -0.00355(15) -0.00951(15) -0.00802(15)
Cl1 0.0422(2) 0.0349(2) 0.0359(2) -0.00118(16) -0.00705(17) -0.01742(17)
F1 0.0386(5) 0.0133(4) 0.0293(5) -0.0028(3) -0.0044(4) -0.0089(3)
F2 0.0361(5) 0.0162(4) 0.0294(5) -0.0007(3) -0.0067(4) -0.0036(3)
N3 0.0193(5) 0.0130(5) 0.0194(5) -0.0068(4) -0.0014(4) -0.0028(4)
O1 0.0328(6) 0.0143(5) 0.0254(5) -0.0089(4) 0.0066(4) -0.0056(4)
N1 0.0261(6) 0.0238(6) 0.0277(6) -0.0087(5) -0.0060(5) 0.0018(5)
C11 0.0179(6) 0.0165(6) 0.0208(6) -0.0089(5) -0.0030(5) -0.0019(5)
C23 0.0210(6) 0.0161(6) 0.0208(6) -0.0057(5) -0.0032(5) -0.0042(5)
C5 0.0285(7) 0.0127(6) 0.0216(7) -0.0076(5) 0.0014(5) -0.0037(5)
N2 0.0285(6) 0.0182(6) 0.0276(6) -0.0119(5) 0.0002(5) -0.0067(5)
C13 0.0227(7) 0.0230(7) 0.0221(7) -0.0064(5) -0.0006(5) -0.0050(5)
C3 0.0284(7) 0.0162(6) 0.0225(7) -0.0084(5) -0.0038(6) -0.0021(5)
C18 0.0187(6) 0.0170(6) 0.0192(6) -0.0069(5) -0.0041(5) -0.0036(5)
C17 0.0187(6) 0.0124(6) 0.0208(6) -0.0075(5) -0.0052(5) -0.0016(5)
C20 0.0256(7) 0.0226(7) 0.0205(7) -0.0025(5) -0.0043(5) -0.0095(6)
C16 0.0180(6) 0.0165(6) 0.0208(6) -0.0072(5) -0.0038(5) -0.0038(5)
C2 0.0236(7) 0.0118(6) 0.0210(6) -0.0087(5) 0.0007(5) -0.0022(5)
C12 0.0242(7) 0.0158(6) 0.0237(7) -0.0070(5) -0.0028(5) -0.0037(5)
C19 0.0229(7) 0.0167(6) 0.0229(7) -0.0064(5) -0.0053(5) -0.0048(5)
C15 0.0203(6) 0.0183(7) 0.0260(7) -0.0123(5) -0.0038(5) -0.0010(5)
C22 0.0239(7) 0.0202(7) 0.0238(7) -0.0102(5) -0.0014(5) -0.0029(5)
C1 0.0231(7) 0.0132(6) 0.0200(6) -0.0085(5) 0.0003(5) -0.0019(5)
C4 0.0273(7) 0.0212(7) 0.0274(7) -0.0126(6) -0.0037(6) -0.0047(6)
C10 0.0201(6) 0.0149(6) 0.0236(7) -0.0093(5) 0.0008(5) -0.0005(5)
C6 0.0214(6) 0.0138(6) 0.0218(7) -0.0090(5) 0.0007(5) -0.0002(5)
C8 0.0232(7) 0.0278(8) 0.0346(8) -0.0115(6) -0.0072(6) -0.0021(6)
C7 0.0258(7) 0.0150(6) 0.0232(7) -0.0069(5) -0.0001(5) 0.0001(5)
C21 0.0220(7) 0.0272(7) 0.0195(7) -0.0091(6) -0.0004(5) -0.0066(6)
C14 0.0209(7) 0.0256(7) 0.0234(7) -0.0123(6) -0.0005(5) -0.0023(5)
C9 0.0221(7) 0.0199(7) 0.0331(8) -0.0100(6) -0.0029(6) -0.0033(5)
B1 0.0221(7) 0.0125(7) 0.0225(7) -0.0075(6) -0.0002(6) -0.0025(6)
C24 0.0425(10) 0.0278(8) 0.0353(9) -0.0085(7) -0.0013(7) -0.0116(7)

loop_
_atom_type_symbol
_atom_type_description
_atom_type_scat_dispersion_real
_atom_type_scat_dispersion_imag
_atom_type_scat_source
C C 0.0181 0.0091 'International Tables Vol C Tables 4.2.6.8 and 6.1.1.4'
H H 0.0000 0.0000 'International Tables Vol C Tables 4.2.6.8 and 6.1.1.4'
B B 0.0090 0.0039 'International Tables Vol C Tables 4.2.6.8 and 6.1.1.4'
N N 0.0311 0.0180 'International Tables Vol C Tables 4.2.6.8 and 6.1.1.4'
O O 0.0492 0.0322 'International Tables Vol C Tables 4.2.6.8 and 6.1.1.4'
S S 0.3331 0.5567 'International Tables Vol C Tables 4.2.6.8 and 6.1.1.4'
Cl Cl 0.3639 0.7018 'International Tables Vol C Tables 4.2.6.8 and 6.1.1.4'
F F 0.0727 0.0534 'International Tables Vol C Tables 4.2.6.8 and 6.1.1.4'

loop_
_geom_angle_atom_site_label_1
_geom_angle_atom_site_label_2
_geom_angle_atom_site_label_3
_geom_angle
_geom_angle_site_symmetry_1
_geom_angle_site_symmetry_3
_geom_angle_publ_flag
C17 S1 C16 90.32(6) . . ?
C17 N3 C11 112.76(11) . . ?
C17 N3 B1 121.78(11) . . ?
C11 N3 B1 125.21(11) . . ?
C23 O1 B1 125.25(11) . . ?
C7 N1 C8 116.95(13) . . ?
C12 C11 C16 120.62(12) . . ?
C12 C11 N3 126.89(12) . . ?
C16 C11 N3 112.49(12) . . ?
O1 C23 C22 118.58(12) . . ?
O1 C23 C18 122.17(12) . . ?
C22 C23 C18 119.21(13) . . ?
N2 C5 F1 113.73(12) . . ?
N2 C5 C1 126.29(14) . . ?
F1 C5 C1 119.96(13) . . ?
C5 N2 C4 117.08(13) . . ?
C12 C13 C14 120.99(14) . . ?
C12 C13 H13 119.5 . . ?
C14 C13 H13 119.5 . . ?
C2 C3 C4 119.35(14) . . ?
C2 C3 H3 120.3 . . ?
C4 C3 H3 120.3 . . ?
C19 C18 C23 119.71(12) . . ?
C19 C18 C17 122.57(12) . . ?
C23 C18 C17 117.67(12) . . ?
N3 C17 C18 122.48(12) . . ?
N3 C17 S1 114.00(10) . . ?
C18 C17 S1 123.51(10) . . ?
C19 C20 C21 119.32(13) . . ?
C19 C20 H20 120.3 . . ?
C21 C20 H20 120.3 . . ?
C15 C16 C11 121.30(13) . . ?
C15 C16 S1 128.27(11) . . ?
C11 C16 S1 110.43(10) . . ?
C3 C2 C1 118.70(13) . . ?
C3 C2 B1 131.88(13) . . ?
C1 C2 B1 109.17(12) . . ?
C13 C12 C11 118.11(13) . . ?
C13 C12 H12 120.9 . . ?
C11 C12 H12 120.9 . . ?
C20 C19 C18 120.62(13) . . ?
C20 C19 H19 119.7 . . ?
C18 C19 H19 119.7 . . ?
C14 C15 C16 117.57(13) . . ?
C14 C15 H15 121.2 . . ?
C16 C15 H15 121.2 . . ?
C21 C22 C23 120.08(13) . . ?
C21 C22 H22 120.0 . . ?
C23 C22 H22 120.0 . . ?
C5 C1 C2 116.14(13) . . ?
C5 C1 C6 132.96(13) . . ?
C2 C1 C6 110.89(12) . . ?
N2 C4 C3 122.45(14) . . ?
N2 C4 H4 118.8 . . ?
C3 C4 H4 118.8 . . ?
C9 C10 C6 118.81(13) . . ?
C9 C10 B1 131.35(13) . . ?
C6 C10 B1 109.79(12) . . ?
C7 C6 C10 116.57(13) . . ?
C7 C6 C1 133.21(13) . . ?
C10 C6 C1 110.22(12) . . ?
N1 C8 C9 123.16(14) . . ?
N1 C8 H8 118.4 . . ?
C9 C8 H8 118.4 . . ?
N1 C7 F2 113.93(13) . . ?
N1 C7 C6 125.67(14) . . ?
F2 C7 C6 120.40(13) . . ?
C22 C21 C20 121.04(13) . . ?
C22 C21 H21 119.5 . . ?
C20 C21 H21 119.5 . . ?
C15 C14 C13 121.41(13) . . ?
C15 C14 H14 119.3 . . ?
C13 C14 H14 119.3 . . ?
C10 C9 C8 118.83(14) . . ?
C10 C9 H9 120.6 . . ?
C8 C9 H9 120.6 . . ?
O1 B1 N3 109.25(11) . . ?
O1 B1 C10 112.21(12) . . ?
N3 B1 C10 111.49(11) . . ?
O1 B1 C2 108.89(11) . . ?
N3 B1 C2 115.18(11) . . ?
C10 B1 C2 99.58(11) . . ?
Cl1 C24 Cl2 112.54(10) . . ?
Cl1 C24 H24A 109.1 . . ?
Cl2 C24 H24A 109.1 . . ?
Cl1 C24 H24B 109.1 . . ?
Cl2 C24 H24B 109.1 . . ?
H24A C24 H24B 107.8 . . ?

loop_
_geom_bond_atom_site_label_1
_geom_bond_atom_site_label_2
_geom_bond_distance
_geom_bond_site_symmetry_2
_geom_bond_publ_flag
S1 C17 1.7220(13) . ?
S1 C16 1.7381(14) . ?
Cl2 C24 1.7712(17) . ?
Cl1 C24 1.7628(18) . ?
F1 C5 1.3538(16) . ?
F2 C7 1.3515(17) . ?
N3 C17 1.3272(18) . ?
N3 C11 1.4031(17) . ?
N3 B1 1.5833(17) . ?
O1 C23 1.3350(17) . ?
O1 B1 1.4752(18) . ?
N1 C7 1.315(2) . ?
N1 C8 1.343(2) . ?
C11 C12 1.393(2) . ?
C11 C16 1.4013(18) . ?
C23 C22 1.400(2) . ?
C23 C18 1.4087(19) . ?
C5 N2 1.312(2) . ?
C5 C1 1.387(2) . ?
N2 C4 1.345(2) . ?
C13 C12 1.385(2) . ?
C13 C14 1.404(2) . ?
C13 H13 0.9500 . ?
C3 C2 1.388(2) . ?
C3 C4 1.390(2) . ?
C3 H3 0.9500 . ?
C18 C19 1.4017(19) . ?
C18 C17 1.4434(19) . ?
C20 C19 1.381(2) . ?
C20 C21 1.398(2) . ?
C20 H20 0.9500 . ?
C16 C15 1.3974(19) . ?
C2 C1 1.4101(19) . ?
C2 B1 1.625(2) . ?
C12 H12 0.9500 . ?
C19 H19 0.9500 . ?
C15 C14 1.381(2) . ?
C15 H15 0.9500 . ?
C22 C21 1.381(2) . ?
C22 H22 0.9500 . ?
C1 C6 1.491(2) . ?
C4 H4 0.9500 . ?
C10 C9 1.387(2) . ?
C10 C6 1.407(2) . ?
C10 B1 1.623(2) . ?
C6 C7 1.390(2) . ?
C8 C9 1.388(2) . ?
C8 H8 0.9500 . ?
C21 H21 0.9500 . ?
C14 H14 0.9500 . ?
C9 H9 0.9500 . ?
C24 H24A 0.9900 . ?
C24 H24B 0.9900 . ?
